data_7231580
loop_
_publ_author_name
'Chainok, Kittipong'
'Ponjan, Nutcha'
'Theppitak, Chatphorn'
'Khemthong, Phailyn'
'Kielar, Filip'
'Dungkaew, Winya'
'Zhou, Yan'
'Batten, Stuart R.'

_publ_section_title
;
 Temperature-dependent 3D structures of lanthanide coordination polymers
 based on dicarboxylate mixed ligands
;
_journal_issue 46
_journal_name_full CrystEngComm
_journal_page_first 7446
_journal_paper_doi 10.1039/C8CE01430B
_journal_volume 20
_journal_year 2018
_chemical_absolute_configuration unk
_chemical_formula_moiety 'C16 H16 O16 Tb2, 2(H2 O)'
_chemical_formula_sum 'C16 H20 O18 Tb2'
_chemical_formula_weight 818.16
_space_group_crystal_system monoclinic
_space_group_IT_number 4
_space_group_name_Hall 'P 2yb'
_space_group_name_H-M_alt 'P 1 21 1'
_symmetry_space_group_name_Hall 'P 2yb'
_symmetry_space_group_name_H-M 'P 1 21 1'
_atom_sites_solution_hydrogens mixed
_atom_sites_solution_primary direct
_audit_creation_date 2018-03-23
_audit_creation_method
;
Olex2 1.2
(compiled 2017.08.10 svn.r3458 for OlexSys, GUI svn.r5381)
;
_audit_update_record
;
2018-08-24 deposited with the CCDC.
2018-09-26 downloaded from the CCDC.
;
_cell_angle_alpha 90
_cell_angle_beta 103.1226(11)
_cell_angle_gamma 90
_cell_formula_units_Z 2
_cell_length_a 8.9635(3)
_cell_length_b 12.4252(4)
_cell_length_c 10.3811(4)
_cell_measurement_reflns_used 9953
_cell_measurement_temperature 296
_cell_measurement_theta_max 28.197
_cell_measurement_theta_min 3.171
_cell_volume 1125.99(7)
_computing_cell_refinement 'SAINT V8.38A (Bruker, 2016)'
_computing_data_collection 'APEX 3 (Bruker, 2016)'
_computing_data_reduction 'SAINT V8.38A (Bruker, 2016)'
_computing_molecular_graphics 'Olex2 (Dolomanov et al., 2009)'
_computing_publication_material 'Olex2 (Dolomanov et al., 2009)'
_computing_structure_refinement 'ShelXL (Sheldrick, 2015)'
_computing_structure_solution 'ShelXT (Sheldrick, 2015)'
_diffrn_ambient_temperature 296.0
_diffrn_detector 'Bruker PHOTON 100 area detector'
_diffrn_detector_area_resol_mean 10.5
_diffrn_detector_type 'PHOTON area detector'
_diffrn_measured_fraction_theta_full 0.998
_diffrn_measured_fraction_theta_max 0.995
_diffrn_measurement_device 'four-circle KAPPA diffractometer'
_diffrn_measurement_device_type 'BRUKER D8 QUEST CMOS'
_diffrn_measurement_method '\f and \w scans'
_diffrn_radiation_collimation '0.5 mm'
_diffrn_radiation_monochromator 'graphiteDouble Bounce Multilayer Mirror'
_diffrn_radiation_probe x-ray
_diffrn_radiation_type MoK\a
_diffrn_radiation_wavelength 0.71073
_diffrn_reflns_av_R_equivalents 0.0684
_diffrn_reflns_av_unetI/netI 0.0474
_diffrn_reflns_Laue_measured_fraction_full 0.998
_diffrn_reflns_Laue_measured_fraction_max 0.995
_diffrn_reflns_limit_h_max 11
_diffrn_reflns_limit_h_min -11
_diffrn_reflns_limit_k_max 16
_diffrn_reflns_limit_k_min -16
_diffrn_reflns_limit_l_max 13
_diffrn_reflns_limit_l_min -13
_diffrn_reflns_number 38307
_diffrn_reflns_point_group_measured_fraction_full 0.998
_diffrn_reflns_point_group_measured_fraction_max 0.995
_diffrn_reflns_theta_full 25.242
_diffrn_reflns_theta_max 28.380
_diffrn_reflns_theta_min 2.852
_diffrn_source 'microfocus sealed x-ray tube'
_diffrn_source_target Cu
_diffrn_source_type 'Incoatec I\mus'
_diffrn_standards_number 0
_exptl_absorpt_coefficient_mu 6.320
_exptl_absorpt_correction_T_max 0.7457
_exptl_absorpt_correction_T_min 0.6583
_exptl_absorpt_correction_type multi-scan
_exptl_absorpt_process_details
'SADABS-2016/2 (Bruker,2016/2) was used for absorption correction. wR2(int) was 0.0806 before and 0.0695 after correction. The Ratio of minimum to maximum transmission is 0.8828. The \l/2 correction factor is Not present.'
_exptl_crystal_colour colourless
_exptl_crystal_colour_primary colourless
_exptl_crystal_density_diffrn 2.413
_exptl_crystal_description block
_exptl_crystal_F_000 780
_exptl_crystal_size_max 0.2
_exptl_crystal_size_mid 0.16
_exptl_crystal_size_min 0.16
_refine_diff_density_max 1.009
_refine_diff_density_min -1.157
_refine_diff_density_rms 0.168
_refine_ls_abs_structure_details
;
 Refined as an inversion twin.
;
_refine_ls_abs_structure_Flack 0.451(17)
_refine_ls_extinction_method none
_refine_ls_goodness_of_fit_ref 1.023
_refine_ls_hydrogen_treatment mixed
_refine_ls_matrix_type full
_refine_ls_number_parameters 374
_refine_ls_number_reflns 5578
_refine_ls_number_restraints 19
_refine_ls_restrained_S_all 1.021
_refine_ls_R_factor_all 0.0380
_refine_ls_R_factor_gt 0.0281
_refine_ls_shift/su_max 0.000
_refine_ls_shift/su_mean 0.000
_refine_ls_structure_factor_coef Fsqd
_refine_ls_weighting_details 'w=1/[\s^2^(Fo^2^)+(0.0242P)^2^] where P=(Fo^2^+2Fc^2^)/3'
_refine_ls_weighting_scheme calc
_refine_ls_wR_factor_gt 0.0484
_refine_ls_wR_factor_ref 0.0508
_reflns_Friedel_coverage 0.915
_reflns_Friedel_fraction_full 0.999
_reflns_Friedel_fraction_max 0.996
_reflns_number_gt 5030
_reflns_number_total 5578
_reflns_threshold_expression 'I > 2\s(I)'
_cod_data_source_file c8ce01430b2.cif
_cod_data_source_block 5tb
_cod_depositor_comments 'Adding full bibliography for 7231570--7231583.cif.'
_cod_database_code 7231580
_shelx_shelxl_version_number 2016/6
_shelx_space_group_comment
;
The symmetry employed for this shelxl refinement is uniquely defined
by the following loop, which should always be used as a source of
symmetry information in preference to the above space-group names.
They are only intended as comments.
;
_shelx_estimated_absorpt_t_max 0.431
_shelx_estimated_absorpt_t_min 0.365
_olex2_refinement_description
;
1. Twinned data refinement
 Scales: 0.549(17)
 0.451(17)
2. Fixed Uiso
 At 1.2 times of:
  All C(H) groups
3. Restrained distances
 O14-H14A = O16-H16A
 0.84 with sigma of 0.01
 O14-H14B
 0.84 with sigma of 0.01
 H14A-H14B
 1.37 with sigma of 0.02
 O17-H17A
 0.84 with sigma of 0.01
 O16-H16B
 0.84 with sigma of 0.01
 H16A-H16B
 1.355 with sigma of 0.02
 O17-H17B
 0.84 with sigma of 0.01
 H17A-H17B
 1.365 with sigma of 0.02
 O13-H13A
 0.84 with sigma of 0.01
 O15-H15A
 0.84 with sigma of 0.01
 O15-H15B
 0.84 with sigma of 0.01
 H15B-H15A
 1.37 with sigma of 0.02
 O18-H18A
 0.84 with sigma of 0.01
 O18-H18B
 0.84 with sigma of 0.01
 H18A-H18B
 1.37 with sigma of 0.02
 O13-H13B
 0.84 with sigma of 0.01
 H13A-H13B
 1.355 with sigma of 0.02
4.a Aromatic/amide H refined with riding coordinates:
 C2(H2), C3(H3), C5(H5), C6(H6), C10(H10), C11(H11), C14(H14), C15(H15)
;
_olex2_submission_special_instructions 'No special instructions were received'

loop_
_space_group_symop_operation_xyz
'x, y, z'
'-x, y+1/2, -z'

loop_
_atom_site_label
_atom_site_type_symbol
_atom_site_fract_x
_atom_site_fract_y
_atom_site_fract_z
_atom_site_U_iso_or_equiv
_atom_site_adp_type
_atom_site_occupancy
_atom_site_site_symmetry_order
_atom_site_calc_flag
_atom_site_refinement_flags_posn
Tb1 Tb -0.38321(4) -0.58958(2) -0.67921(3) 0.01290(9) Uani 1 1 d .
Tb2 Tb -0.07276(4) -0.50556(3) -0.88233(3) 0.01254(9) Uani 1 1 d .
O1 O -0.4370(7) -0.6195(5) -0.4628(6) 0.0338(17) Uani 1 1 d .
O2 O -0.5984(6) -0.5140(6) -0.5903(5) 0.0298(13) Uani 1 1 d .
O3 O -0.8570(6) -0.5710(6) 0.0315(5) 0.0295(15) Uani 1 1 d .
O4 O -1.0382(8) -0.4880(7) -0.1092(6) 0.046(2) Uani 1 1 d .
O5 O -0.1345(6) -0.6534(5) -0.5789(6) 0.0222(13) Uani 1 1 d .
O6 O 0.0233(6) -0.6277(5) -0.7153(6) 0.0232(13) Uani 1 1 d .
O7 O 0.1821(6) -0.9450(5) -0.2867(5) 0.0204(12) Uani 1 1 d .
O8 O 0.2806(7) -0.9341(5) -0.4591(6) 0.0309(16) Uani 1 1 d .
O9 O -0.4862(6) -0.4748(4) -0.8558(5) 0.0226(14) Uani 1 1 d .
O10 O -0.3233(6) -0.4535(5) -0.9889(6) 0.0229(14) Uani 1 1 d .
O11 O -0.8563(8) -0.1742(5) -1.0064(7) 0.0363(17) Uani 1 1 d .
O12 O -0.7083(6) -0.1599(5) -1.1455(5) 0.0217(13) Uani 1 1 d .
O13 O -0.3908(9) -0.7825(6) -0.6381(9) 0.049(2) Uani 1 1 d D
H13A H -0.463(6) -0.826(5) -0.660(8) 0.02(2) Uiso 1 1 d D
O14 O -0.6230(7) -0.6696(6) -0.7981(7) 0.0322(15) Uani 1 1 d D
H14A H -0.693(7) -0.632(5) -0.845(7) 0.02(2) Uiso 1 1 d D
H14B H -0.662(10) -0.713(11) -0.754(15) 0.18(10) Uiso 1 1 d D
O15 O -0.0761(8) -0.3115(5) -0.9318(8) 0.0388(17) Uani 1 1 d D
H15A H 0.000(8) -0.296(10) -0.963(11) 0.07(4) Uiso 1 1 d D
H15B H -0.141(17) -0.262(12) -0.95(3) 0.30(16) Uiso 1 1 d D
O16 O 0.1482(7) -0.4203(5) -0.7498(6) 0.0262(14) Uani 1 1 d D
H16A H 0.204(9) -0.463(5) -0.699(7) 0.03(3) Uiso 1 1 d D
H16B H 0.161(16) -0.358(3) -0.718(11) 0.11(6) Uiso 1 1 d D
O17 O -0.6660(9) -0.8871(6) -0.7177(8) 0.0439(18) Uani 1 1 d D
H17A H -0.703(11) -0.910(8) -0.656(6) 0.05(3) Uiso 1 1 d D
H17B H -0.693(11) -0.927(6) -0.784(5) 0.03(3) Uiso 1 1 d D
O18 O 0.1944(10) -0.2086(6) -0.7194(8) 0.054(2) Uani 1 1 d D
H18A H 0.182(15) -0.177(12) -0.792(7) 0.12(7) Uiso 1 1 d D
H18B H 0.274(9) -0.185(10) -0.669(9) 0.08(5) Uiso 1 1 d D
C1 C -0.6517(10) -0.5605(7) -0.3823(8) 0.022(2) Uani 1 1 d .
C2 C -0.5971(10) -0.6065(8) -0.2577(9) 0.031(2) Uani 1 1 d .
H2 H -0.502445 -0.640884 -0.238906 0.037 Uiso 1 1 calc R
C3 C -0.6816(10) -0.6017(9) -0.1620(8) 0.029(2) Uani 1 1 d .
H3 H -0.645078 -0.633873 -0.080055 0.035 Uiso 1 1 calc R
C4 C -0.8215(9) -0.5485(7) -0.1889(8) 0.0187(18) Uani 1 1 d .
C5 C -0.8788(10) -0.5061(10) -0.3122(8) 0.0273(19) Uani 1 1 d .
H5 H -0.974462 -0.473150 -0.331147 0.033 Uiso 1 1 calc R
C6 C -0.7951(9) -0.5121(9) -0.4082(8) 0.0259(18) Uani 1 1 d .
H6 H -0.835268 -0.483328 -0.491570 0.031 Uiso 1 1 calc R
C7 C -0.5583(10) -0.5654(7) -0.4844(9) 0.024(2) Uani 1 1 d .
C8 C -0.9106(10) -0.5357(7) -0.0833(9) 0.021(2) Uani 1 1 d .
C9 C -0.0154(8) -0.6722(7) -0.6195(8) 0.0185(17) Uani 1 1 d .
C10 C 0.0905(10) -0.7591(7) -0.5551(8) 0.0255(19) Uani 1 1 d .
H10 H 0.167577 -0.779550 -0.596771 0.031 Uiso 1 1 calc R
C11 C 0.0850(10) -0.8095(7) -0.4448(8) 0.0231(19) Uani 1 1 d .
H11 H 0.014456 -0.787621 -0.396792 0.028 Uiso 1 1 calc R
C12 C 0.1892(9) -0.9004(7) -0.3958(8) 0.0188(17) Uani 1 1 d .
C13 C -0.4437(9) -0.4311(6) -0.9507(8) 0.0188(17) Uani 1 1 d .
C14 C -0.5379(9) -0.3433(8) -1.0219(9) 0.0240(19) Uani 1 1 d .
H14 H -0.509668 -0.314286 -1.095441 0.029 Uiso 1 1 calc R
C15 C -0.6587(10) -0.3035(7) -0.9885(8) 0.0242(19) Uani 1 1 d .
H15 H -0.692725 -0.337222 -0.920472 0.029 Uiso 1 1 calc R
C16 C -0.7453(9) -0.2083(7) -1.0515(8) 0.0203(18) Uani 1 1 d .
H13B H -0.308(5) -0.815(7) -0.628(16) 0.12(7) Uiso 1 1 d D

loop_
_atom_site_aniso_label
_atom_site_aniso_U_11
_atom_site_aniso_U_22
_atom_site_aniso_U_33
_atom_site_aniso_U_23
_atom_site_aniso_U_13
_atom_site_aniso_U_12
Tb1 0.01194(16) 0.01578(17) 0.01114(17) 0.00015(15) 0.00297(13) 0.00049(15)
Tb2 0.01180(16) 0.01507(17) 0.01090(17) 0.00036(15) 0.00286(13) 0.00104(15)
O1 0.033(4) 0.043(4) 0.031(4) 0.014(3) 0.018(3) 0.017(3)
O2 0.021(3) 0.051(4) 0.019(3) 0.004(3) 0.009(2) 0.007(3)
O3 0.022(3) 0.052(5) 0.015(3) 0.005(3) 0.006(2) 0.008(3)
O4 0.046(4) 0.073(6) 0.026(3) 0.024(4) 0.024(3) 0.036(4)
O5 0.016(3) 0.030(4) 0.020(3) 0.005(3) 0.001(2) 0.004(3)
O6 0.021(3) 0.025(3) 0.023(3) 0.012(2) 0.005(2) 0.002(2)
O7 0.019(3) 0.026(3) 0.016(3) 0.005(3) 0.005(2) 0.003(2)
O8 0.033(4) 0.035(4) 0.029(4) 0.016(3) 0.017(3) 0.020(3)
O9 0.017(3) 0.030(4) 0.020(3) 0.010(2) 0.002(2) 0.006(2)
O10 0.014(3) 0.034(3) 0.021(3) 0.006(3) 0.005(2) 0.008(3)
O11 0.041(4) 0.031(4) 0.045(4) 0.022(3) 0.028(3) 0.021(3)
O12 0.024(3) 0.024(3) 0.017(3) 0.007(3) 0.005(2) 0.000(3)
O13 0.044(5) 0.028(4) 0.064(5) 0.006(4) -0.009(4) -0.010(4)
O14 0.024(3) 0.032(4) 0.036(4) 0.001(3) -0.002(3) 0.000(3)
O15 0.035(4) 0.022(4) 0.057(5) 0.012(3) 0.007(4) -0.003(3)
O16 0.018(3) 0.024(3) 0.032(4) 0.001(3) -0.003(3) 0.001(3)
O17 0.047(4) 0.042(4) 0.044(4) -0.002(4) 0.012(4) -0.012(3)
O18 0.072(6) 0.043(5) 0.040(5) -0.003(4) -0.005(4) -0.022(4)
C1 0.020(4) 0.028(5) 0.017(4) -0.008(4) 0.006(3) -0.002(3)
C2 0.023(4) 0.040(7) 0.033(5) 0.014(5) 0.012(4) 0.008(4)
C3 0.035(5) 0.038(6) 0.017(4) 0.007(4) 0.012(4) 0.007(5)
C4 0.015(4) 0.021(4) 0.022(5) -0.003(3) 0.009(3) -0.001(3)
C5 0.026(4) 0.034(5) 0.025(4) 0.002(5) 0.012(3) 0.008(5)
C6 0.027(4) 0.032(4) 0.020(4) -0.002(4) 0.007(3) 0.004(4)
C7 0.022(5) 0.027(6) 0.021(4) -0.001(4) 0.002(4) -0.001(4)
C8 0.026(5) 0.024(5) 0.015(4) -0.004(3) 0.009(4) -0.007(4)
C9 0.012(4) 0.019(4) 0.022(4) 0.002(3) -0.003(3) 0.001(3)
C10 0.028(5) 0.029(5) 0.022(4) 0.007(4) 0.011(4) 0.009(4)
C11 0.021(4) 0.025(5) 0.024(4) 0.005(4) 0.008(4) 0.007(3)
C12 0.018(4) 0.020(4) 0.020(4) 0.004(3) 0.008(3) -0.002(3)
C13 0.017(4) 0.018(4) 0.019(4) 0.004(3) -0.001(3) 0.000(3)
C14 0.019(5) 0.031(5) 0.023(5) 0.008(4) 0.008(4) 0.005(4)
C15 0.025(4) 0.028(5) 0.022(4) 0.011(4) 0.011(4) 0.007(4)
C16 0.016(4) 0.024(4) 0.020(4) 0.005(3) 0.002(3) -0.002(3)

loop_
_atom_type_symbol
_atom_type_description
_atom_type_scat_dispersion_real
_atom_type_scat_dispersion_imag
_atom_type_scat_source
C C 0.0033 0.0016 'International Tables Vol C Tables 4.2.6.8 and 6.1.1.4'
H H 0.0000 0.0000 'International Tables Vol C Tables 4.2.6.8 and 6.1.1.4'
O O 0.0106 0.0060 'International Tables Vol C Tables 4.2.6.8 and 6.1.1.4'
Tb Tb -0.1723 4.1537 'International Tables Vol C Tables 4.2.6.8 and 6.1.1.4'

loop_
_geom_angle_atom_site_label_1
_geom_angle_atom_site_label_2
_geom_angle_atom_site_label_3
_geom_angle
_geom_angle_site_symmetry_1
_geom_angle_site_symmetry_3
O1 Tb1 O2 52.1(2) . .
O1 Tb1 O7 121.0(2) . 2_554
O1 Tb1 O8 72.9(2) . 2_554
O1 Tb1 O13 70.7(3) . .
O1 Tb1 O14 93.9(2) . .
O2 Tb1 O7 113.8(2) . 2_554
O5 Tb1 O1 84.7(2) . .
O5 Tb1 O2 133.61(19) . .
O5 Tb1 O7 71.48(19) . 2_554
O5 Tb1 O8 79.4(2) . 2_554
O5 Tb1 O13 69.8(2) . .
O5 Tb1 O14 136.0(2) . .
O8 Tb1 O2 73.0(2) 2_554 .
O8 Tb1 O7 50.48(19) 2_554 2_554
O9 Tb1 O1 133.7(2) . .
O9 Tb1 O2 82.0(2) . .
O9 Tb1 O5 135.37(19) . .
O9 Tb1 O7 68.79(19) . 2_554
O9 Tb1 O8 90.4(2) . 2_554
O9 Tb1 O13 135.6(2) . .
O9 Tb1 O14 72.9(2) . .
O12 Tb1 O1 147.5(2) 2_443 .
O12 Tb1 O2 150.04(19) 2_443 .
O12 Tb1 O5 75.8(2) 2_443 .
O12 Tb1 O7 77.12(18) 2_443 2_554
O12 Tb1 O8 126.9(2) 2_443 2_554
O12 Tb1 O9 76.3(2) 2_443 .
O12 Tb1 O13 78.3(3) 2_443 .
O12 Tb1 O14 83.0(2) 2_443 .
O13 Tb1 O2 104.5(3) . .
O13 Tb1 O7 138.0(2) . 2_554
O13 Tb1 O8 133.8(3) . 2_554
O14 Tb1 O2 71.0(2) . .
O14 Tb1 O7 139.9(2) . 2_554
O14 Tb1 O8 141.9(2) . 2_554
O14 Tb1 O13 68.3(3) . .
O3 Tb2 O4 52.9(2) 1_654 1_654
O3 Tb2 O12 116.1(2) 1_654 2_443
O3 Tb2 O15 102.8(2) 1_654 .
O3 Tb2 C8 26.4(2) 1_654 1_654
O4 Tb2 O12 113.8(2) 1_654 2_443
O4 Tb2 O15 73.2(3) 1_654 .
O4 Tb2 C8 26.5(2) 1_654 1_654
O6 Tb2 O3 82.3(2) . 1_654
O6 Tb2 O4 132.0(2) . 1_654
O6 Tb2 O7 78.2(2) . 2_554
O6 Tb2 O10 133.1(2) . .
O6 Tb2 O11 78.6(2) . 2_443
O6 Tb2 O12 67.99(19) . 2_443
O6 Tb2 O15 141.4(2) . .
O6 Tb2 O16 75.0(2) . .
O6 Tb2 C8 107.4(2) . 1_654
O7 Tb2 O3 152.70(19) 2_554 1_654
O7 Tb2 O4 149.7(2) 2_554 1_654
O7 Tb2 O10 75.2(2) 2_554 .
O7 Tb2 O11 122.3(2) 2_554 2_443
O7 Tb2 O12 73.66(17) 2_554 2_443
O7 Tb2 O15 81.5(2) 2_554 .
O7 Tb2 O16 81.8(2) 2_554 .
O7 Tb2 C8 167.8(2) 2_554 1_654
O10 Tb2 O3 131.87(19) . 1_654
O10 Tb2 O4 80.8(2) . 1_654
O10 Tb2 O11 83.9(2) . 2_443
O10 Tb2 O12 67.76(19) . 2_443
O10 Tb2 O15 70.6(2) . .
O10 Tb2 O16 136.6(2) . .
O10 Tb2 C8 106.5(2) . 1_654
O11 Tb2 O3 71.3(2) 2_443 1_654
O11 Tb2 O4 72.2(3) 2_443 1_654
O11 Tb2 O12 48.68(18) 2_443 2_443
O11 Tb2 O15 139.7(3) 2_443 .
O11 Tb2 C8 69.8(2) 2_443 1_654
O12 Tb2 C8 118.3(2) 2_443 1_654
O15 Tb2 O12 135.6(2) . 2_443
O15 Tb2 C8 87.7(3) . 1_654
O16 Tb2 O3 74.8(2) . 1_654
O16 Tb2 O4 104.2(3) . 1_654
O16 Tb2 O11 139.2(2) . 2_443
O16 Tb2 O12 138.8(2) . 2_443
O16 Tb2 O15 69.8(2) . .
O16 Tb2 C8 89.2(2) . 1_654
C7 O1 Tb1 95.7(5) . .
C7 O2 Tb1 92.3(5) . .
C8 O3 Tb2 93.8(5) . 1_456
C8 O4 Tb2 93.4(5) . 1_456
C9 O5 Tb1 134.5(5) . .
C9 O6 Tb2 139.4(5) . .
Tb2 O7 Tb1 107.5(2) 2_544 2_544
C12 O7 Tb1 90.2(5) . 2_544
C12 O7 Tb2 158.0(5) . 2_544
C12 O8 Tb1 99.3(5) . 2_544
C13 O9 Tb1 137.8(5) . .
C13 O10 Tb2 134.8(5) . .
C16 O11 Tb2 104.9(5) . 2_453
Tb1 O12 Tb2 101.7(2) 2_453 2_453
C16 O12 Tb1 172.2(6) . 2_453
C16 O12 Tb2 86.1(5) . 2_453
Tb1 O13 H13A 130(6) . .
Tb1 O13 H13B 116(7) . .
H13A O13 H13B 110(4) . .
Tb1 O14 H14A 122(6) . .
Tb1 O14 H14B 115(10) . .
H14A O14 H14B 109(4) . .
Tb2 O15 H15A 109(9) . .
Tb2 O15 H15B 137(10) . .
H15A O15 H15B 110(4) . .
Tb2 O16 H16A 112(6) . .
Tb2 O16 H16B 131(8) . .
H16A O16 H16B 110(4) . .
H17A O17 H17B 110(4) . .
H18A O18 H18B 109(4) . .
C2 C1 C7 120.3(7) . .
C6 C1 C2 118.1(7) . .
C6 C1 C7 121.5(7) . .
C1 C2 H2 119.5 . .
C3 C2 C1 120.9(8) . .
C3 C2 H2 119.5 . .
C2 C3 H3 120.2 . .
C2 C3 C4 119.7(8) . .
C4 C3 H3 120.2 . .
C3 C4 C8 120.6(7) . .
C5 C4 C3 120.0(7) . .
C5 C4 C8 119.4(7) . .
C4 C5 H5 119.9 . .
C4 C5 C6 120.3(8) . .
C6 C5 H5 119.9 . .
C1 C6 H6 119.5 . .
C5 C6 C1 121.0(8) . .
C5 C6 H6 119.5 . .
O1 C7 C1 119.9(8) . .
O2 C7 O1 119.6(8) . .
O2 C7 C1 120.5(7) . .
O3 C8 Tb2 59.8(4) . 1_456
O3 C8 O4 119.9(8) . .
O3 C8 C4 120.1(8) . .
O4 C8 Tb2 60.1(4) . 1_456
O4 C8 C4 120.0(8) . .
C4 C8 Tb2 178.2(6) . 1_456
O5 C9 C10 119.1(7) . .
O6 C9 O5 126.4(8) . .
O6 C9 C10 114.3(7) . .
C9 C10 H10 117.0 . .
C11 C10 C9 126.1(8) . .
C11 C10 H10 117.0 . .
C10 C11 H11 119.4 . .
C10 C11 C12 121.1(8) . .
C12 C11 H11 119.4 . .
O7 C12 Tb1 64.0(4) . 2_544
O7 C12 C11 118.8(7) . .
O8 C12 Tb1 56.1(4) . 2_544
O8 C12 O7 119.9(8) . .
O8 C12 C11 121.3(8) . .
C11 C12 Tb1 175.0(6) . 2_544
O9 C13 O10 125.7(7) . .
O9 C13 C14 118.2(7) . .
O10 C13 C14 116.1(7) . .
C13 C14 H14 117.9 . .
C15 C14 C13 124.2(8) . .
C15 C14 H14 117.9 . .
C14 C15 H15 117.7 . .
C14 C15 C16 124.5(8) . .
C16 C15 H15 117.7 . .
O11 C16 Tb2 51.0(4) . 2_453
O11 C16 C15 118.7(7) . .
O12 C16 Tb2 69.2(5) . 2_453
O12 C16 O11 119.9(8) . .
O12 C16 C15 121.4(8) . .
C15 C16 Tb2 167.3(6) . 2_453

loop_
_geom_bond_atom_site_label_1
_geom_bond_atom_site_label_2
_geom_bond_distance
_geom_bond_site_symmetry_2
Tb1 O1 2.431(6) .
Tb1 O2 2.502(5) .
Tb1 O5 2.373(6) .
Tb1 O7 2.626(6) 2_554
Tb1 O8 2.458(6) 2_554
Tb1 O9 2.341(5) .
Tb1 O12 2.329(5) 2_443
Tb1 O13 2.438(7) .
Tb1 O14 2.434(6) .
Tb2 O3 2.447(5) 1_654
Tb2 O4 2.454(6) 1_654
Tb2 O6 2.318(5) .
Tb2 O7 2.321(5) 2_554
Tb2 O10 2.357(6) .
Tb2 O11 2.408(6) 2_443
Tb2 O12 2.806(6) 2_443
Tb2 O15 2.464(7) .
Tb2 O16 2.388(6) .
Tb2 C8 2.825(8) 1_654
O1 C7 1.254(10) .
O2 C7 1.252(10) .
O3 C8 1.258(10) .
O4 C8 1.261(10) .
O5 C9 1.255(9) .
O6 C9 1.254(10) .
O7 C12 1.275(9) .
O8 C12 1.234(10) .
O9 C13 1.257(9) .
O10 C13 1.262(10) .
O11 C16 1.265(10) .
O12 C16 1.253(9) .
O13 H13A 0.833(15) .
O13 H13B 0.835(15) .
O14 H14A 0.840(15) .
O14 H14B 0.840(15) .
O15 H15A 0.839(15) .
O15 H15B 0.839(15) .
O16 H16A 0.834(15) .
O16 H16B 0.837(15) .
O17 H17A 0.839(15) .
O17 H17B 0.837(15) .
O18 H18A 0.838(15) .
O18 H18B 0.840(15) .
C1 C2 1.397(12) .
C1 C6 1.389(12) .
C1 C7 1.494(11) .
C2 H2 0.9300 .
C2 C3 1.380(12) .
C3 H3 0.9300 .
C3 C4 1.388(12) .
C4 C5 1.372(12) .
C4 C8 1.504(11) .
C5 H5 0.9300 .
C5 C6 1.379(11) .
C6 H6 0.9300 .
C9 C10 1.492(11) .
C10 H10 0.9300 .
C10 C11 1.316(12) .
C11 H11 0.9300 .
C11 C12 1.480(11) .
C13 C14 1.472(11) .
C14 H14 0.9300 .
C14 C15 1.307(12) .
C15 H15 0.9300 .
C15 C16 1.483(11) .

loop_
_geom_hbond_atom_site_label_D
_geom_hbond_atom_site_label_H
_geom_hbond_atom_site_label_A
_geom_hbond_distance_DH
_geom_hbond_distance_HA
_geom_hbond_distance_DA
_geom_hbond_angle_DHA
O13 H13A O17 0.833(15) 1.94(3) 2.744(10) 163(8)
O14 H14B O17 0.840(15) 2.19(12) 2.880(11) 139(16)
O16 H16B O18 0.837(15) 1.88(6) 2.671(10) 157(14)

loop_
_geom_torsion_atom_site_label_1
_geom_torsion_atom_site_label_2
_geom_torsion_atom_site_label_3
_geom_torsion_atom_site_label_4
_geom_torsion
_geom_torsion_site_symmetry_1
_geom_torsion_site_symmetry_4
Tb1 O1 C7 O2 -5.4(9) . .
Tb1 O1 C7 C1 176.2(6) . .
Tb1 O2 C7 O1 5.2(9) . .
Tb1 O2 C7 C1 -176.4(7) . .
Tb1 O5 C9 O6 27.3(13) . .
Tb1 O5 C9 C10 -149.4(6) . .
Tb1 O7 C12 O8 -3.9(8) 2_544 .
Tb1 O7 C12 C11 175.3(7) 2_544 .
Tb1 O8 C12 O7 4.2(9) 2_544 .
Tb1 O8 C12 C11 -174.9(7) 2_544 .
Tb1 O9 C13 O10 11.7(14) . .
Tb1 O9 C13 C14 -166.0(6) . .
Tb2 O3 C8 O4 -1.0(9) 1_456 .
Tb2 O3 C8 C4 177.9(6) 1_456 .
Tb2 O4 C8 O3 1.0(9) 1_456 .
Tb2 O4 C8 C4 -178.0(6) 1_456 .
Tb2 O6 C9 O5 -5.1(15) . .
Tb2 O6 C9 C10 171.7(6) . .
Tb2 O7 C12 Tb1 -144.1(15) 2_544 2_544
Tb2 O7 C12 O8 -148.0(11) 2_544 .
Tb2 O7 C12 C11 31.2(19) 2_544 .
Tb2 O10 C13 O9 -35.2(13) . .
Tb2 O10 C13 C14 142.6(6) . .
Tb2 O11 C16 O12 -7.3(10) 2_453 .
Tb2 O11 C16 C15 171.0(6) 2_453 .
Tb2 O12 C16 O11 6.0(8) 2_453 .
Tb2 O12 C16 C15 -172.2(7) 2_453 .
O5 C9 C10 C11 -10.9(14) . .
O6 C9 C10 C11 172.0(9) . .
O9 C13 C14 C15 4.0(14) . .
O10 C13 C14 C15 -173.9(9) . .
C1 C2 C3 C4 -1.3(15) . .
C2 C1 C6 C5 2.4(14) . .
C2 C1 C7 O1 6.5(12) . .
C2 C1 C7 O2 -171.8(9) . .
C2 C3 C4 C5 3.4(15) . .
C2 C3 C4 C8 -175.8(8) . .
C3 C4 C5 C6 -2.7(16) . .
C3 C4 C8 O3 1.6(12) . .
C3 C4 C8 O4 -179.4(9) . .
C4 C5 C6 C1 -0.3(16) . .
C5 C4 C8 O3 -177.6(9) . .
C5 C4 C8 O4 1.4(13) . .
C6 C1 C2 C3 -1.6(14) . .
C6 C1 C7 O1 -172.4(9) . .
C6 C1 C7 O2 9.2(13) . .
C7 C1 C2 C3 179.4(9) . .
C7 C1 C6 C5 -178.6(9) . .
C8 C4 C5 C6 176.6(9) . .
C9 C10 C11 C12 175.2(8) . .
C10 C11 C12 O7 178.3(8) . .
C10 C11 C12 O8 -2.6(14) . .
C13 C14 C15 C16 173.8(8) . .
C14 C15 C16 Tb2 -143(2) . 2_453
C14 C15 C16 O11 -176.7(9) . .
C14 C15 C16 O12 1.5(14) . .

loop_
_twin_individual_id
_twin_individual_mass_fraction_refined
1 0.549(17)
2 0.451(17)
